data_1100324
loop_
_publ_author_name
'Battersby, A. R.'
'Grgurina, I.'
'Raithby, P. R.'
'Egert, E.'
'Harms, K.'
'Sheldrick, G. M.'

_publ_section_title
;
 Structure of dicyano-15-norcobyrinic acid heptamethyl ester
;
_journal_coden_ASTM ACSCEE
_journal_issue 10
_journal_name_full
;
 Acta Crystallographica, Section C: Crystal Structure Communications
;
_journal_page_first 1589
_journal_page_last 1593
_journal_paper_doi 10.1107/S0108270189002969
_journal_volume 45
_journal_year 1989
_chemical_formula_sum 'C53 H71 Co N6 O14'
_space_group_IT_number 19
_symmetry_cell_setting orthorhombic
_symmetry_Int_Tables_number 19
_symmetry_space_group_name_Hall 'P 2ac 2ab'
_symmetry_space_group_name_H-M 'P 21 21 21'
_cell_angle_alpha 90
_cell_angle_beta 90
_cell_angle_gamma 90
_cell_formula_units_Z 4
_cell_length_a 15.595(2)
_cell_length_b 18.672(4)
_cell_length_c 19.023(5)
_cod_original_formula_sum 'C53 H71 Co1 N6 O14'
_cod_database_code 1100324

loop_
_symmetry_equiv_pos_site_id
_symmetry_equiv_pos_as_xyz
1 x,y,z
2 1/2+x,1/2-y,-z
3 -x,1/2+y,1/2-z
4 1/2-x,-y,1/2+z

loop_
_atom_site_label
_atom_site_type_symbol
_atom_site_fract_x
_atom_site_fract_y
_atom_site_fract_z
Co1 Co -0.2396(1) 0.2530(1) -0.1810(1)
N1 N -0.2302(4) 0.1544(3) -0.1606(3)
N2 N -0.1510(4) 0.2308(3) -0.2450(3)
N3 N -0.2455(4) 0.3503(4) -0.2150(3)
N4 N -0.3231(4) 0.2670(3) -0.1072(3)
C1 C -0.2643(6) 0.1165(4) -0.1120(4)
C2 C -0.2521(6) 0.0363(5) -0.1231(4)
C3 C -0.1765(6) 0.0375(5) -0.1769(5)
C4 C -0.1868(5) 0.1113(4) -0.2142(4)
C5 C -0.1100(5) 0.1577(4) -0.2372(4)
C6 C -0.0655(5) 0.1476(4) -0.3110(4)
C7 C -0.0506(5) 0.2271(4) -0.3358(5)
C8 C -0.1221(5) 0.2656(4) -0.2976(4)
C9 C -0.1555(6) 0.3363(4) -0.3199(5)
C10 C -0.2111(6) 0.3733(5) -0.2788(5)
C11 C -0.2516(6) 0.4470(5) -0.2964(4)
C12 C -0.2805(6) 0.4712(5) -0.2217(5)
C13 C -0.2933(5) 0.4007(4) -0.1864(5)
C14 C -0.3527(6) 0.3908(5) -0.1307(5)
C15 C -0.3630(6) 0.3277(5) -0.0939(4)
C16 C -0.4248(6) 0.3216(5) -0.0329(5)
C17 C -0.3892(6) 0.2556(6) 0.0048(5)
C18 C -0.3406(6) 0.2166(5) -0.0550(5)
C19 C -0.3169(6) 0.1480(5) -0.0576(5)
N5 N -0.1129(6) 0.3008(5) -0.0654(4)
N6 N -0.3854(6) 0.2148(6) -0.2857(5)
C20 C -0.1577(6) 0.2831(5) -0.1103(4)
C21 C -0.3297(6) 0.2289(5) -0.2470(5)
O1 O -0.0804(5) 0.0069(6) 0.0899(4)
O2 O -0.2164(6) -0.0141(7) 0.0936(5)
O3 O -0.0911(5) -0.0816(4) -0.3110(4)
O4 O -0.0245(4) -0.0458(4) -0.2152(4)
O5 O -0.0585(7) 0.0511(6) -0.4560(5)
O6 O -0.1174(10) 0.1584(5) -0.4752(4)
O7 O 0.0942(12) 0.3366(7) -0.4433(7)
O8 O 0.1478(9) 0.2449(7) -0.4843(5)
O9 O -0.4437(7) 0.5100(7) -0.3210(5)
O10 O -0.3715(6) 0.5166(6) -0.4187(6)
O11 O -0.3032(9) 0.6351(11) -0.1221(9)
O12 O -0.3619(12) 0.569(1) -0.0753(18)
O13 O -0.2731(11) 0.283(1) 0.2048(7)
O14? O -0.1692(16) 0.2797(12) 0.1606(13)
O15 O -0.1770(12) 0.1973(11) 0.1863(10)
C22 C -0.2322(6) -0.0054(5) -0.0555(5)
C23 C -0.1538(6) 0.0208(5) -0.0159(5)
C24 C -0.1562(7) 0.0005(6) 0.0605(6)
C25 C -0.0791(12) -0.0040(9) 0.1638(8)
C26 C -0.3371(6) 0.0092(5) -0.1537(5)
C27 C -0.1753(6) -0.0291(5) -0.2235(5)
C28 C -0.0885(7) -0.0523(5) -0.2483(5)
C29 C -0.0125(7) -0.1069(7) -0.3384(6)
C30 C -0.0435(6) 0.1589(5) -0.1782(5)
C31 C 0.0158(6) 0.1026(5) -0.3080(5)
C32 C -0.1295(6) 0.1119(5) -0.3616(5)
C33 C -0.0968(8) 0.1046(7) -0.4381(7)
C34 C -0.0748(18) 0.1555(14) -0.5421(11)
C35 C 0.0366(6) 0.2623(5) -0.3186(5)
C36 C 0.1125(8) 0.2450(7) -0.3656(6)
C37 C 0.1130(8) 0.2772(7) -0.4328(7)
C38 C 0.1585(12) 0.2774(10) -0.5502(8)
C39 C -0.1288(7) 0.3606(6) -0.3926(5)
C40 C -0.1958(7) 0.5025(5) -0.3329(6)
C41 C -0.3314(7) 0.4282(5) -0.3410(5)
C42 C -0.3875(8) 0.4910(7) -0.3568(7)
C43 C -0.4186(13) 0.5801(10) -0.4418(11)
C44 C -0.2096(7) 0.5137(6) -0.1828(5)
C45 C -0.2276(8) 0.5320(7) -0.1041(7)
C46 C -0.2916(20) 0.5740(15) -0.0919(15)
C47 C -0.4247(18) 0.6274(12) -0.0868(13)
C48 C -0.5120(7) 0.3020(7) -0.0649(7)
C49 C -0.4348(8) 0.3878(6) 0.0095(6)
C50 C -0.3256(9) 0.2720(7) 0.0650(7)
C51 C -0.2780(9) 0.2122(8) 0.0989(7)
C52 C -0.2346(12) 0.2363(10) 0.1691(10)
C53 C -0.1429(21) 0.2200(18) 0.2493(14)
C54? C -0.1273(26) 0.3018(22) 0.2356(21)
H1 H -0.12040 0.03420 -0.15650
H2 H -0.21350 0.09970 -0.25830
H3 H -0.05040 0.22950 -0.38620
H4 H -0.32910 0.50270 -0.22250
H5 H -0.38770 0.43080 -0.11740
H6 H -0.43470 0.22940 0.02710
H7 H -0.33650 0.11720 -0.02050
H8 H -0.22330 -0.05460 -0.06800
H9 H -0.28080 -0.00170 -0.02480
H10 H -0.15080 0.07210 -0.01950
H11 H -0.10370 0.00010 -0.03690
H12 H -0.02010 -0.00240 0.17820
H13 H -0.10090 -0.05160 0.17010
H14 H -0.11190 0.02890 0.19170
H15 H -0.33330 -0.04210 -0.15580
H16 H -0.34990 0.02770 -0.19960
H17 H -0.38180 0.02270 -0.12160
H18 H -0.21000 -0.01940 -0.26400
H19 H -0.20000 -0.06790 -0.19730
H20 H -0.03110 -0.14150 -0.37240
H21 H 0.02820 -0.12870 -0.30710
H22 H 0.01390 -0.06720 -0.36200
H23 H -0.01200 0.11480 -0.18010
H24 H -0.07470 0.16130 -0.13480
H25 H -0.00440 0.19850 -0.18100
H26 H 0.06120 0.12640 -0.28320
H27 H 0.03510 0.09030 -0.35440
H28 H -0.00020 0.05990 -0.28320
H29 H -0.14240 0.06490 -0.34420
H30 H -0.18090 0.14020 -0.36220
H31 H -0.12980 0.16550 -0.56240
H32 H -0.06120 0.10580 -0.54860
H33 H -0.03200 0.18440 -0.56470
H34 H 0.05200 0.24730 -0.27190
H35 H 0.02850 0.31320 -0.31930
H36 H 0.11420 0.19410 -0.37220
H37 H 0.16330 0.26030 -0.34130
H38 H 0.18260 0.23440 -0.56970
H39 H 0.19820 0.31620 -0.55630
H40 H 0.10580 0.28840 -0.57390
H41 H -0.17690 0.38370 -0.41440
H42 H -0.11000 0.32150 -0.42150
H43 H -0.08290 0.39440 -0.38720
H44 H -0.13540 0.50560 -0.32370
H45 H -0.22260 0.54700 -0.32060
H46 H -0.20480 0.49280 -0.38190
H47 H -0.36440 0.39320 -0.31570
H48 H -0.31250 0.40800 -0.38480
H49 H -0.38480 0.61060 -0.47150
H50 H -0.44200 0.60780 -0.40390
H51 H -0.46440 0.55950 -0.46880
H52 H -0.15770 0.48610 -0.18470
H53 H -0.20150 0.55810 -0.20740
H54 H -0.17750 0.55540 -0.08590
H55 H -0.23650 0.48780 -0.07940
H56 H -0.46310 0.62330 -0.04760
H57 H -0.45720 0.63460 -0.12910
H58 H -0.38690 0.66730 -0.07970
H59 H -0.54490 0.29080 -0.02370
H60 H -0.52120 0.26590 -0.09990
H61 H -0.52960 0.34770 -0.08290
H62 H -0.46390 0.36620 0.04860
H63 H -0.47560 0.41240 -0.01950
H64 H -0.39300 0.42130 0.02660
H65 H -0.35700 0.29630 0.10120
H66 H -0.28310 0.30370 0.04580
H67 H -0.31770 0.17430 0.10880
H68 H -0.23440 0.19510 0.06750
H69 H -0.17530 0.18920 0.27960
H70 H -0.13450 0.26550 0.27180
H71 H -0.08820 0.19860 0.23960

loop_
_atom_type_symbol
_atom_type_radius_bond
C 0.68
H 0.23
Co 1.33
N 0.68
O 0.68
